data_4118708
loop_
_publ_author_name
'Christian Clavette'
'Wei Gan'
'Amanda Bongers'
'Thomas Markiewicz'
'Amy B. Toderian'
'Serge I. Gorelsky'
'Andr\'e M. Beauchemin'

_publ_section_title
;
 A Tunable Route for the Synthesis of Azomethine Imines and
 \b-Aminocarbonyl Compounds from Alkenes
;
_journal_name_full 'Journal of the American Chemical Society'
_journal_page_first 16111
_journal_page_last 16114
_journal_paper_doi 10.1021/ja305491t
_journal_volume 134
_journal_year 2012
_chemical_formula_sum 'C15 H24 N2 O'
_chemical_formula_weight 248.36
_chemical_name_systematic
; 
 ? 
;
_space_group_IT_number 33
_symmetry_cell_setting orthorhombic
_symmetry_space_group_name_Hall 'P 2c -2n'
_symmetry_space_group_name_H-M 'P n a 21'
_atom_sites_solution_hydrogens geom
_atom_sites_solution_primary direct
_atom_sites_solution_secondary difmap
_audit_creation_method SHELXL-97
_cell_angle_alpha 90.00
_cell_angle_beta 90.00
_cell_angle_gamma 90.00
_cell_formula_units_Z 4
_cell_length_a 12.8722(2)
_cell_length_b 9.68850(10)
_cell_length_c 11.38460(10)
_cell_measurement_reflns_used 5670
_cell_measurement_temperature 296(2)
_cell_measurement_theta_max 28.03
_cell_measurement_theta_min 2.63
_cell_volume 1419.80(3)
_computing_cell_refinement 'APEX II, Bruker (2009)'
_computing_data_collection 'APEX II, Bruker (2009)'
_computing_data_reduction 'XPREP, Bruker (2009)'
_computing_molecular_graphics 'SHELXTL, Bruker (2004)'
_computing_publication_material 'SHELXTL, Bruker (2004)'
_computing_structure_refinement 'SHELXL-97 (Sheldrick, 2008)'
_computing_structure_solution 'SHELXS-97 (Sheldrick, 2008)'
_diffrn_ambient_temperature 296(2)
_diffrn_measured_fraction_theta_full 0.997
_diffrn_measured_fraction_theta_max 0.997
_diffrn_measurement_device_type 'Bruker APEX-II CCD'
_diffrn_measurement_method '\f and \w scans'
_diffrn_radiation_monochromator graphite
_diffrn_radiation_source 'fine-focus sealed tube'
_diffrn_radiation_type MoK\a
_diffrn_radiation_wavelength 0.71073
_diffrn_reflns_av_R_equivalents 0.0220
_diffrn_reflns_av_sigmaI/netI 0.0183
_diffrn_reflns_limit_h_max 17
_diffrn_reflns_limit_h_min -15
_diffrn_reflns_limit_k_max 12
_diffrn_reflns_limit_k_min -12
_diffrn_reflns_limit_l_max 15
_diffrn_reflns_limit_l_min -15
_diffrn_reflns_number 13919
_diffrn_reflns_theta_full 28.29
_diffrn_reflns_theta_max 28.29
_diffrn_reflns_theta_min 2.63
_exptl_absorpt_coefficient_mu 0.073
_exptl_absorpt_correction_T_max 0.9927
_exptl_absorpt_correction_T_min 0.9870
_exptl_absorpt_correction_type multi-scan
_exptl_absorpt_process_details 'SADABS, Bruker (2003)'
_exptl_crystal_colour colourless
_exptl_crystal_density_diffrn 1.162
_exptl_crystal_density_meas ?
_exptl_crystal_description block
_exptl_crystal_F_000 544
_exptl_crystal_size_max 0.18
_exptl_crystal_size_mid 0.17
_exptl_crystal_size_min 0.10
_refine_diff_density_max 0.119
_refine_diff_density_min -0.123
_refine_diff_density_rms 0.028
_refine_ls_abs_structure_details 'Flack H D (1983), Acta Cryst. A39, 876-881'
_refine_ls_abs_structure_Flack 0.6(12)
_refine_ls_extinction_method none
_refine_ls_goodness_of_fit_ref 1.023
_refine_ls_hydrogen_treatment constr
_refine_ls_matrix_type full
_refine_ls_number_parameters 163
_refine_ls_number_reflns 3463
_refine_ls_number_restraints 1
_refine_ls_restrained_S_all 1.023
_refine_ls_R_factor_all 0.0416
_refine_ls_R_factor_gt 0.0346
_refine_ls_shift/su_max 0.001
_refine_ls_shift/su_mean 0.000
_refine_ls_structure_factor_coef Fsqd
_refine_ls_weighting_details 'calc w=1/[\s^2^(Fo^2^)+(0.0498P)^2^+0.0899P] where P=(Fo^2^+2Fc^2^)/3'
_refine_ls_weighting_scheme calc
_refine_ls_wR_factor_gt 0.0848
_refine_ls_wR_factor_ref 0.0895
_reflns_number_gt 3040
_reflns_number_total 3463
_reflns_threshold_expression >2sigma(I)
_cod_data_source_file ja305491t_si_005.cif
_cod_data_source_block ab003a
_cod_depositor_comments
;
The following automatic conversions were performed:

'_exptl_crystal_density_meas' value 'n/a' was changed to '?' - the
value is perceived as not measured.

Automatic conversion script
Id: cif_fix_values 3008 2015-01-20 13:52:24Z robertas 
;
_cod_database_code 4118708

loop_
_symmetry_equiv_pos_as_xyz
'x, y, z'
'-x, -y, z+1/2'
'x+1/2, -y+1/2, z'
'-x+1/2, y+1/2, z+1/2'

loop_
_atom_site_label
_atom_site_type_symbol
_atom_site_fract_x
_atom_site_fract_y
_atom_site_fract_z
_atom_site_U_iso_or_equiv
_atom_site_adp_type
_atom_site_occupancy
_atom_site_symmetry_multiplicity
_atom_site_calc_flag
_atom_site_refinement_flags
N1 N -0.12466(8) 0.16063(11) 0.41919(10) 0.0432(3) Uani 1 1 d .
N2 N -0.02097(7) 0.16570(10) 0.45241(8) 0.0350(2) Uani 1 1 d .
O1 O -0.22434(8) 0.27859(11) 0.28828(11) 0.0603(3) Uani 1 1 d .
C1 C -0.13969(10) 0.25637(13) 0.33611(12) 0.0420(3) Uani 1 1 d .
C2 C -0.04238(10) 0.33878(13) 0.30796(10) 0.0384(3) Uani 1 1 d .
H2A H -0.0220 0.3307 0.2253 0.046 Uiso 1 1 calc R
C3 C -0.05257(10) 0.48960(13) 0.34754(13) 0.0432(3) Uani 1 1 d .
H3A H -0.1164 0.5358 0.3219 0.052 Uiso 1 1 calc R
C4 C 0.04803(12) 0.56517(15) 0.31555(15) 0.0546(4) Uani 1 1 d .
H4A H 0.0410 0.6640 0.3269 0.066 Uiso 1 1 calc R
H4B H 0.0677 0.5473 0.2347 0.066 Uiso 1 1 calc R
C5 C 0.12801(11) 0.50331(15) 0.40191(16) 0.0573(4) Uani 1 1 d .
H5A H 0.1837 0.4569 0.3602 0.069 Uiso 1 1 calc R
H5B H 0.1575 0.5742 0.4520 0.069 Uiso 1 1 calc R
C6 C 0.06327(10) 0.40038(13) 0.47366(13) 0.0437(3) Uani 1 1 d .
H6A H 0.0934 0.3744 0.5496 0.052 Uiso 1 1 calc R
C7 C 0.03927(9) 0.27911(12) 0.39132(10) 0.0361(3) Uani 1 1 d .
H7A H 0.1010 0.2448 0.3502 0.043 Uiso 1 1 calc R
C8 C -0.04130(11) 0.47389(14) 0.48080(12) 0.0465(3) Uani 1 1 d .
H8A H -0.0373 0.5618 0.5213 0.056 Uiso 1 1 calc R
H8B H -0.0953 0.4169 0.5152 0.056 Uiso 1 1 calc R
C9 C 0.01660(10) 0.08334(12) 0.53131(12) 0.0392(3) Uani 1 1 d .
C10 C -0.05287(11) -0.01463(14) 0.59904(12) 0.0451(3) Uani 1 1 d .
H10A H -0.0083 -0.0611 0.6566 0.054 Uiso 1 1 calc R
C11 C -0.13628(14) 0.06119(18) 0.66941(16) 0.0642(4) Uani 1 1 d .
H11A H -0.1039 0.1268 0.7209 0.096 Uiso 1 1 calc R
H11B H -0.1752 -0.0042 0.7150 0.096 Uiso 1 1 calc R
H11C H -0.1822 0.1085 0.6165 0.096 Uiso 1 1 calc R
C12 C -0.10081(14) -0.12808(15) 0.52371(16) 0.0588(4) Uani 1 1 d .
H12A H -0.1463 -0.0875 0.4665 0.088 Uiso 1 1 calc R
H12B H -0.1397 -0.1899 0.5728 0.088 Uiso 1 1 calc R
H12C H -0.0467 -0.1783 0.4844 0.088 Uiso 1 1 calc R
C13 C 0.13157(10) 0.08208(15) 0.55791(14) 0.0505(3) Uani 1 1 d .
H13A H 0.1654 0.1499 0.5068 0.061 Uiso 1 1 calc R
C14 C 0.17593(13) -0.06072(18) 0.52864(19) 0.0692(5) Uani 1 1 d .
H14A H 0.1426 -0.1292 0.5766 0.104 Uiso 1 1 calc R
H14B H 0.2493 -0.0613 0.5437 0.104 Uiso 1 1 calc R
H14C H 0.1636 -0.0810 0.4473 0.104 Uiso 1 1 calc R
C15 C 0.15417(14) 0.1216(2) 0.68508(17) 0.0695(5) Uani 1 1 d .
H15A H 0.1241 0.2102 0.7016 0.104 Uiso 1 1 calc R
H15B H 0.2279 0.1257 0.6970 0.104 Uiso 1 1 calc R
H15C H 0.1246 0.0538 0.7367 0.104 Uiso 1 1 calc R

loop_
_atom_site_aniso_label
_atom_site_aniso_U_11
_atom_site_aniso_U_22
_atom_site_aniso_U_33
_atom_site_aniso_U_23
_atom_site_aniso_U_13
_atom_site_aniso_U_12
N1 0.0346(5) 0.0406(6) 0.0544(6) 0.0112(5) -0.0058(5) -0.0032(4)
N2 0.0333(5) 0.0309(5) 0.0409(5) 0.0051(4) 0.0014(4) -0.0013(4)
O1 0.0452(5) 0.0615(6) 0.0743(6) 0.0199(6) -0.0190(5) -0.0027(5)
C1 0.0413(6) 0.0386(6) 0.0462(6) 0.0034(5) -0.0037(5) -0.0004(5)
C2 0.0415(6) 0.0387(6) 0.0351(6) 0.0067(5) 0.0029(5) 0.0020(5)
C3 0.0438(7) 0.0336(6) 0.0523(7) 0.0103(5) 0.0000(6) 0.0053(5)
C4 0.0614(9) 0.0393(7) 0.0632(9) 0.0168(6) 0.0041(7) -0.0070(6)
C5 0.0450(7) 0.0426(7) 0.0842(11) 0.0146(8) -0.0017(7) -0.0093(6)
C6 0.0461(7) 0.0367(6) 0.0482(7) 0.0071(6) -0.0077(5) -0.0054(5)
C7 0.0343(5) 0.0326(6) 0.0416(6) 0.0084(5) 0.0055(5) 0.0009(4)
C8 0.0554(8) 0.0376(6) 0.0466(7) -0.0018(6) 0.0086(6) 0.0008(6)
C9 0.0393(6) 0.0339(6) 0.0444(6) 0.0078(5) 0.0014(5) 0.0001(5)
C10 0.0499(7) 0.0373(7) 0.0480(7) 0.0144(6) 0.0013(6) -0.0040(5)
C11 0.0761(10) 0.0564(9) 0.0601(9) 0.0032(8) 0.0242(8) -0.0121(8)
C12 0.0668(9) 0.0370(7) 0.0727(10) 0.0048(7) 0.0009(8) -0.0053(6)
C13 0.0385(7) 0.0488(8) 0.0643(9) 0.0216(7) -0.0047(6) 0.0001(6)
C14 0.0530(9) 0.0641(9) 0.0906(12) 0.0215(9) 0.0037(9) 0.0167(8)
C15 0.0643(10) 0.0699(10) 0.0742(11) 0.0166(9) -0.0260(9) -0.0090(8)

loop_
_atom_type_symbol
_atom_type_description
_atom_type_scat_dispersion_real
_atom_type_scat_dispersion_imag
_atom_type_scat_source
C C 0.0033 0.0016 'International Tables Vol C Tables 4.2.6.8 and 6.1.1.4'
H H 0.0000 0.0000 'International Tables Vol C Tables 4.2.6.8 and 6.1.1.4'
N N 0.0061 0.0033 'International Tables Vol C Tables 4.2.6.8 and 6.1.1.4'
O O 0.0106 0.0060 'International Tables Vol C Tables 4.2.6.8 and 6.1.1.4'

loop_
_geom_angle_atom_site_label_1
_geom_angle_atom_site_label_2
_geom_angle_atom_site_label_3
_geom_angle
C1 N1 N2 107.88(10)
C9 N2 N1 121.75(10)
C9 N2 C7 125.06(10)
N1 N2 C7 113.14(9)
O1 C1 N1 123.98(12)
O1 C1 C2 122.81(12)
N1 C1 C2 113.20(10)
C1 C2 C7 103.71(9)
C1 C2 C3 111.59(10)
C7 C2 C3 103.67(10)
C8 C3 C4 101.71(12)
C8 C3 C2 100.84(10)
C4 C3 C2 108.25(11)
C3 C4 C5 103.11(11)
C6 C5 C4 103.23(11)
C8 C6 C5 101.78(10)
C8 C6 C7 102.26(10)
C5 C6 C7 106.36(12)
N2 C7 C2 101.97(9)
N2 C7 C6 112.22(10)
C2 C7 C6 103.18(10)
C6 C8 C3 94.43(10)
N2 C9 C13 120.65(11)
N2 C9 C10 121.24(11)
C13 C9 C10 118.11(11)
C9 C10 C12 113.85(12)
C9 C10 C11 112.36(11)
C12 C10 C11 110.92(12)
C9 C13 C15 112.02(13)
C9 C13 C14 109.18(13)
C15 C13 C14 111.21(14)

loop_
_geom_bond_atom_site_label_1
_geom_bond_atom_site_label_2
_geom_bond_distance
N1 C1 1.3388(17)
N1 N2 1.3881(13)
N2 C9 1.2952(15)
N2 C7 1.5141(14)
O1 C1 1.2370(15)
C1 C2 1.5196(18)
C2 C7 1.5296(17)
C2 C3 1.5347(18)
C3 C8 1.5316(19)
C3 C4 1.5315(19)
C4 C5 1.545(2)
C5 C6 1.5350(18)
C6 C8 1.5251(19)
C6 C7 1.5344(18)
C9 C13 1.5105(18)
C9 C10 1.5150(17)
C10 C12 1.525(2)
C10 C11 1.528(2)
C13 C15 1.526(3)
C13 C14 1.533(2)

loop_
_geom_torsion_atom_site_label_1
_geom_torsion_atom_site_label_2
_geom_torsion_atom_site_label_3
_geom_torsion_atom_site_label_4
_geom_torsion
C1 N1 N2 C9 -179.40(11)
C1 N1 N2 C7 3.05(14)
N2 N1 C1 O1 -179.70(14)
N2 N1 C1 C2 -1.21(15)
O1 C1 C2 C7 177.53(13)
N1 C1 C2 C7 -0.97(15)
O1 C1 C2 C3 66.55(18)
N1 C1 C2 C3 -111.96(13)
C1 C2 C3 C8 73.96(13)
C7 C2 C3 C8 -37.05(12)
C1 C2 C3 C4 -179.73(10)
C7 C2 C3 C4 69.26(13)
C8 C3 C4 C5 35.31(14)
C2 C3 C4 C5 -70.39(15)
C3 C4 C5 C6 -0.40(16)
C4 C5 C6 C8 -34.82(15)
C4 C5 C6 C7 71.88(14)
C9 N2 C7 C2 179.04(11)
N1 N2 C7 C2 -3.51(12)
C9 N2 C7 C6 -71.18(15)
N1 N2 C7 C6 106.27(12)
C1 C2 C7 N2 2.49(12)
C3 C2 C7 N2 119.17(10)
C1 C2 C7 C6 -114.04(11)
C3 C2 C7 C6 2.64(12)
C8 C6 C7 N2 -76.06(12)
C5 C6 C7 N2 177.59(10)
C8 C6 C7 C2 32.95(12)
C5 C6 C7 C2 -73.40(12)
C5 C6 C8 C3 55.27(13)
C7 C6 C8 C3 -54.59(11)
C4 C3 C8 C6 -55.61(12)
C2 C3 C8 C6 55.81(11)
N1 N2 C9 C13 174.38(12)
C7 N2 C9 C13 -8.38(18)
N1 N2 C9 C10 -5.34(18)
C7 N2 C9 C10 171.91(11)
N2 C9 C10 C12 66.90(16)
C13 C9 C10 C12 -112.83(15)
N2 C9 C10 C11 -60.26(18)
C13 C9 C10 C11 120.01(15)
N2 C9 C13 C15 118.74(14)
C10 C9 C13 C15 -61.53(17)
N2 C9 C13 C14 -117.62(14)
C10 C9 C13 C14 62.11(17)
